data_7032700
loop_
_publ_author_name
'Gerling, Kimberly A.'
'Rezayee, Nomaan M.'
'Rheingold, Arnold L.'
'Green, David B.'
'Fritsch, Joseph M.'

_publ_section_title
;
 Synthesis and structures of bis-ligated zinc complexes supported by
 tridentate ketoimines that initiate l-lactide polymerization.
;
_journal_issue 43
_journal_name_full 'Dalton transactions (Cambridge, England : 2003)'
_journal_page_first 16498
_journal_page_last 16508
_journal_paper_doi 10.1039/c4dt01607f
_journal_volume 43
_journal_year 2014
_chemical_formula_moiety 'C28 H20 F6 N4 O2 Zn'
_chemical_formula_sum 'C28 H20 F6 N4 O2 Zn'
_chemical_formula_weight 623.85
_chemical_name_systematic
; 
 ? 
;
_space_group_IT_number 9
_symmetry_cell_setting monoclinic
_symmetry_space_group_name_Hall 'C -2yc'
_symmetry_space_group_name_H-M 'C 1 c 1'
_atom_sites_solution_hydrogens geom
_atom_sites_solution_primary direct
_atom_sites_solution_secondary difmap
_audit_creation_method SHELXL-97
_cell_angle_alpha 90.00
_cell_angle_beta 112.9640(10)
_cell_angle_gamma 90.00
_cell_formula_units_Z 4
_cell_length_a 10.9999(5)
_cell_length_b 21.1507(11)
_cell_length_c 12.5158(5)
_cell_measurement_reflns_used 9941
_cell_measurement_temperature 100(2)
_cell_measurement_theta_max 25.36
_cell_measurement_theta_min 2.61
_cell_volume 2681.1(2)
_computing_cell_refinement 'Bruker SAINT'
_computing_data_collection 'Bruker APEX2'
_computing_data_reduction 'Bruker SAINT'
_computing_molecular_graphics 'Bruker SHELXTL'
_computing_publication_material 'Bruker SHELXTL'
_computing_structure_refinement 'SHELXL-97 (Sheldrick, 2008)'
_computing_structure_solution 'SHELXS-97 (Sheldrick, 2008)'
_diffrn_ambient_temperature 100(2)
_diffrn_measured_fraction_theta_full 0.999
_diffrn_measured_fraction_theta_max 0.998
_diffrn_measurement_device_type 'Bruker CMOS detector'
_diffrn_measurement_method '\f and \w scans'
_diffrn_radiation_monochromator 'doubly curved mirror'
_diffrn_radiation_source 'fine-focus sealed tube'
_diffrn_radiation_type MoK\a
_diffrn_radiation_wavelength 0.71073
_diffrn_reflns_av_R_equivalents 0.0274
_diffrn_reflns_av_sigmaI/netI 0.0374
_diffrn_reflns_limit_h_max 13
_diffrn_reflns_limit_h_min -13
_diffrn_reflns_limit_k_max 25
_diffrn_reflns_limit_k_min -25
_diffrn_reflns_limit_l_max 15
_diffrn_reflns_limit_l_min -13
_diffrn_reflns_number 16741
_diffrn_reflns_theta_full 25.00
_diffrn_reflns_theta_max 25.36
_diffrn_reflns_theta_min 2.61
_exptl_absorpt_coefficient_mu 0.992
_exptl_absorpt_correction_T_max 0.8655
_exptl_absorpt_correction_T_min 0.8417
_exptl_absorpt_correction_type multi-scan
_exptl_absorpt_process_details sadabs
_exptl_crystal_colour yellow
_exptl_crystal_density_diffrn 1.546
_exptl_crystal_density_method 'not measured'
_exptl_crystal_description BLOCK
_exptl_crystal_F_000 1264
_exptl_crystal_size_max 0.18
_exptl_crystal_size_mid 0.18
_exptl_crystal_size_min 0.15
_refine_diff_density_max 0.506
_refine_diff_density_min -0.309
_refine_diff_density_rms 0.055
_refine_ls_abs_structure_details 'Flack H D (1983), Acta Cryst. A39, 876-881'
_refine_ls_abs_structure_Flack 0.002(8)
_refine_ls_extinction_method none
_refine_ls_goodness_of_fit_ref 1.071
_refine_ls_hydrogen_treatment constr
_refine_ls_matrix_type full
_refine_ls_number_parameters 370
_refine_ls_number_reflns 4616
_refine_ls_number_restraints 14
_refine_ls_restrained_S_all 1.076
_refine_ls_R_factor_all 0.0299
_refine_ls_R_factor_gt 0.0273
_refine_ls_shift/su_max 0.002
_refine_ls_shift/su_mean 0.000
_refine_ls_structure_factor_coef Fsqd
_refine_ls_weighting_details 'calc w=1/[\s^2^(Fo^2^)+(0.0219P)^2^+2.5845P] where P=(Fo^2^+2Fc^2^)/3'
_refine_ls_weighting_scheme calc
_refine_ls_wR_factor_gt 0.0623
_refine_ls_wR_factor_ref 0.0635
_reflns_number_gt 4415
_reflns_number_total 4616
_reflns_threshold_expression >2sigma(I)
_cod_data_source_file c4dt01607f2.cif
_cod_data_source_block frit15a
_cod_depositor_comments
;
The following automatic conversions were performed:

'_symmetry_cell_setting' value 'Monoclinic' changed to 'monoclinic'
according to
/usr/data/users/saulius/crontab/automatic-downloads/rss-feeds/RSC/lib/dictionaries/cif_core.dic
dictionary named 'cif_core.dic' version 2.4.2 from 2011-04-26.

Automatic conversion script
Id: cif_fix_values 2827 2014-09-09 07:05:25Z andrius 

 Adding full bibliography for 7032698--7032704.cif.
;
_cod_original_sg_symbol_H-M Cc
_cod_database_code 7032700

loop_
_symmetry_equiv_pos_as_xyz
'x, y, z'
'x, -y, z+1/2'
'x+1/2, y+1/2, z'
'x+1/2, -y+1/2, z+1/2'

loop_
_atom_site_label
_atom_site_type_symbol
_atom_site_fract_x
_atom_site_fract_y
_atom_site_fract_z
_atom_site_U_iso_or_equiv
_atom_site_adp_type
_atom_site_occupancy
_atom_site_symmetry_multiplicity
_atom_site_calc_flag
_atom_site_refinement_flags
_atom_site_disorder_assembly
_atom_site_disorder_group
Zn1 Zn 0.28560(3) 0.666138(12) 0.31491(3) 0.01638(8) Uani 1 1 d . . .
F1 F 0.1803(5) 0.7419(2) 0.6171(4) 0.0402(5) Uani 0.475(4) 1 d PD A 1
F2 F 0.0819(5) 0.8048(2) 0.4728(4) 0.0402(5) Uani 0.475(4) 1 d PD A 1
F3 F -0.0296(6) 0.7372(3) 0.5291(6) 0.0402(5) Uani 0.475(4) 1 d PD A 1
F1' F 0.1778(5) 0.7659(2) 0.5956(4) 0.0402(5) Uani 0.525(4) 1 d PD A 2
F2' F 0.0115(5) 0.79660(18) 0.4441(4) 0.0402(5) Uani 0.525(4) 1 d PD A 2
F3' F -0.0147(6) 0.7212(2) 0.5492(5) 0.0402(5) Uani 0.525(4) 1 d PD A 2
F4 F 0.62061(17) 0.51847(8) 0.55477(16) 0.0351(4) Uani 1 1 d . . .
F5 F 0.74039(16) 0.54069(8) 0.45906(18) 0.0350(4) Uani 1 1 d . . .
F6 F 0.55217(17) 0.49446(8) 0.37412(16) 0.0338(4) Uani 1 1 d . . .
O1 O 0.22614(17) 0.69482(9) 0.44547(16) 0.0205(4) Uani 1 1 d . . .
O2 O 0.42470(18) 0.59970(9) 0.41105(17) 0.0200(4) Uani 1 1 d . . .
N1 N 0.1198(2) 0.60218(10) 0.2678(2) 0.0177(5) Uani 1 1 d . . .
N2 N 0.2895(2) 0.61856(10) 0.16329(19) 0.0165(5) Uani 1 1 d . . .
N3 N 0.4451(2) 0.73177(10) 0.3598(2) 0.0175(5) Uani 1 1 d . . .
N4 N 0.1895(2) 0.75245(10) 0.22779(19) 0.0177(5) Uani 1 1 d . . .
C1 C 0.0761(3) 0.74529(14) 0.5078(3) 0.0294(7) Uani 1 1 d D . .
C2 C 0.1050(3) 0.69714(12) 0.4297(2) 0.0209(6) Uani 1 1 d . A .
C3 C 0.0000(3) 0.66447(12) 0.3530(3) 0.0212(6) Uani 1 1 d . . .
H3A H -0.0848 0.6740 0.3521 0.025 Uiso 1 1 calc R A .
C4 C 0.0068(3) 0.61710(13) 0.2739(3) 0.0204(6) Uani 1 1 d . A .
C5 C -0.1247(3) 0.58810(14) 0.1977(3) 0.0291(7) Uani 1 1 d . . .
H5A H -0.1203 0.5731 0.1252 0.044 Uiso 1 1 calc R A .
H5B H -0.1944 0.6200 0.1803 0.044 Uiso 1 1 calc R . .
H5C H -0.1443 0.5525 0.2385 0.044 Uiso 1 1 calc R . .
C6 C 0.1344(3) 0.55180(12) 0.2005(2) 0.0191(6) Uani 1 1 d . . .
C7 C 0.0779(3) 0.49260(14) 0.1919(3) 0.0253(6) Uani 1 1 d . . .
H7A H 0.0229 0.4839 0.2327 0.030 Uiso 1 1 calc R . .
C8 C 0.1011(3) 0.44498(14) 0.1231(3) 0.0290(7) Uani 1 1 d . . .
H8A H 0.0600 0.4049 0.1175 0.035 Uiso 1 1 calc R . .
C9 C 0.1811(3) 0.45499(14) 0.0645(3) 0.0256(6) Uani 1 1 d . . .
H9A H 0.1938 0.4225 0.0174 0.031 Uiso 1 1 calc R . .
C10 C 0.2449(3) 0.51388(13) 0.0741(2) 0.0211(6) Uani 1 1 d . . .
C11 C 0.3289(3) 0.52807(14) 0.0168(3) 0.0261(6) Uani 1 1 d . . .
H11A H 0.3427 0.4978 -0.0334 0.031 Uiso 1 1 calc R . .
C12 C 0.3906(3) 0.58527(14) 0.0334(3) 0.0252(6) Uani 1 1 d . . .
H12A H 0.4464 0.5956 -0.0059 0.030 Uiso 1 1 calc R . .
C13 C 0.3699(3) 0.62931(12) 0.1105(3) 0.0215(6) Uani 1 1 d . . .
H13A H 0.4163 0.6683 0.1245 0.026 Uiso 1 1 calc R . .
C14 C 0.2238(2) 0.56168(12) 0.1452(2) 0.0179(5) Uani 1 1 d . . .
C15 C 0.6156(3) 0.53963(13) 0.4520(3) 0.0254(6) Uani 1 1 d . . .
C16 C 0.5429(3) 0.60307(13) 0.4185(2) 0.0206(6) Uani 1 1 d . . .
C17 C 0.6121(3) 0.65319(13) 0.3995(3) 0.0231(6) Uani 1 1 d . . .
H17A H 0.6989 0.6447 0.4045 0.028 Uiso 1 1 calc R . .
C18 C 0.5656(3) 0.71639(13) 0.3732(2) 0.0198(6) Uani 1 1 d . . .
C19 C 0.6643(3) 0.76280(13) 0.3612(3) 0.0266(7) Uani 1 1 d . . .
H19A H 0.6171 0.7977 0.3104 0.040 Uiso 1 1 calc R . .
H19B H 0.7201 0.7412 0.3277 0.040 Uiso 1 1 calc R . .
H19C H 0.7197 0.7795 0.4379 0.040 Uiso 1 1 calc R . .
C20 C 0.4002(3) 0.79491(12) 0.3491(2) 0.0178(6) Uani 1 1 d . . .
C21 C 0.4735(3) 0.84638(14) 0.4092(3) 0.0218(6) Uani 1 1 d . . .
H21A H 0.5627 0.8404 0.4611 0.026 Uiso 1 1 calc R . .
C22 C 0.4177(3) 0.90734(13) 0.3945(3) 0.0225(6) Uani 1 1 d . . .
H22A H 0.4708 0.9421 0.4343 0.027 Uiso 1 1 calc R . .
C23 C 0.2895(3) 0.91729(11) 0.3245(3) 0.0208(5) Uani 1 1 d . . .
H23A H 0.2543 0.9589 0.3141 0.025 Uiso 1 1 calc R . .
C24 C 0.2078(3) 0.86577(12) 0.2668(2) 0.0191(6) Uani 1 1 d . . .
C25 C 0.0709(3) 0.87157(14) 0.1995(3) 0.0222(6) Uani 1 1 d . . .
H25A H 0.0295 0.9118 0.1898 0.027 Uiso 1 1 calc R . .
C26 C -0.0018(3) 0.81947(13) 0.1484(2) 0.0218(6) Uani 1 1 d . . .
H26A H -0.0937 0.8229 0.1029 0.026 Uiso 1 1 calc R . .
C27 C 0.0623(3) 0.76058(13) 0.1647(2) 0.0217(6) Uani 1 1 d . . .
H27A H 0.0113 0.7246 0.1283 0.026 Uiso 1 1 calc R . .
C28 C 0.2636(3) 0.80451(12) 0.2792(2) 0.0167(6) Uani 1 1 d . . .

loop_
_atom_site_aniso_label
_atom_site_aniso_U_11
_atom_site_aniso_U_22
_atom_site_aniso_U_33
_atom_site_aniso_U_23
_atom_site_aniso_U_13
_atom_site_aniso_U_12
Zn1 0.01381(13) 0.01647(13) 0.01729(15) -0.00183(14) 0.00434(10) 0.00030(14)
F1 0.0422(10) 0.0368(13) 0.0449(13) -0.0102(9) 0.0205(10) 0.0099(11)
F2 0.0422(10) 0.0368(13) 0.0449(13) -0.0102(9) 0.0205(10) 0.0099(11)
F3 0.0422(10) 0.0368(13) 0.0449(13) -0.0102(9) 0.0205(10) 0.0099(11)
F1' 0.0422(10) 0.0368(13) 0.0449(13) -0.0102(9) 0.0205(10) 0.0099(11)
F2' 0.0422(10) 0.0368(13) 0.0449(13) -0.0102(9) 0.0205(10) 0.0099(11)
F3' 0.0422(10) 0.0368(13) 0.0449(13) -0.0102(9) 0.0205(10) 0.0099(11)
F4 0.0356(10) 0.0295(10) 0.0365(11) 0.0094(8) 0.0102(9) 0.0138(7)
F5 0.0194(9) 0.0272(9) 0.0556(13) -0.0045(8) 0.0118(8) 0.0059(7)
F6 0.0317(9) 0.0230(9) 0.0431(12) -0.0127(8) 0.0108(8) 0.0021(7)
O1 0.0166(9) 0.0249(10) 0.0166(10) -0.0014(8) 0.0028(8) 0.0035(8)
O2 0.0165(10) 0.0204(10) 0.0204(11) 0.0002(8) 0.0042(8) 0.0025(7)
N1 0.0167(12) 0.0169(11) 0.0194(13) -0.0005(10) 0.0070(10) 0.0007(9)
N2 0.0151(11) 0.0155(11) 0.0170(12) -0.0005(9) 0.0041(9) -0.0007(8)
N3 0.0131(11) 0.0178(11) 0.0185(12) -0.0021(9) 0.0028(9) 0.0014(9)
N4 0.0196(12) 0.0193(11) 0.0121(12) -0.0010(9) 0.0039(10) -0.0016(9)
C1 0.0257(16) 0.0320(17) 0.0306(18) -0.0021(13) 0.0111(14) 0.0048(12)
C2 0.0237(15) 0.0199(14) 0.0193(15) 0.0057(11) 0.0085(12) 0.0087(11)
C3 0.0161(13) 0.0237(14) 0.0258(16) 0.0014(12) 0.0101(12) 0.0055(11)
C4 0.0158(13) 0.0223(15) 0.0207(16) 0.0044(12) 0.0044(12) -0.0006(11)
C5 0.0188(15) 0.0321(17) 0.0355(19) -0.0059(14) 0.0096(13) -0.0036(12)
C6 0.0195(13) 0.0187(14) 0.0164(15) -0.0015(11) 0.0039(11) -0.0018(11)
C7 0.0243(14) 0.0256(15) 0.0274(17) -0.0025(12) 0.0115(13) -0.0061(12)
C8 0.0338(17) 0.0177(14) 0.0376(19) -0.0039(13) 0.0163(15) -0.0069(12)
C9 0.0314(17) 0.0192(15) 0.0269(17) -0.0050(12) 0.0120(14) -0.0006(12)
C10 0.0206(14) 0.0226(14) 0.0180(15) -0.0015(11) 0.0051(11) 0.0010(11)
C11 0.0288(16) 0.0247(16) 0.0262(17) -0.0056(13) 0.0121(13) 0.0009(12)
C12 0.0281(16) 0.0310(16) 0.0214(16) -0.0012(13) 0.0151(13) -0.0015(13)
C13 0.0246(14) 0.0179(14) 0.0207(15) 0.0002(11) 0.0074(12) -0.0043(11)
C14 0.0163(13) 0.0170(13) 0.0151(14) 0.0016(10) 0.0005(11) -0.0005(10)
C15 0.0186(14) 0.0206(14) 0.0342(18) -0.0052(12) 0.0072(13) 0.0026(11)
C16 0.0173(14) 0.0241(15) 0.0168(15) -0.0061(11) 0.0027(12) 0.0030(11)
C17 0.0143(13) 0.0269(15) 0.0267(16) -0.0058(12) 0.0066(12) 0.0017(11)
C18 0.0188(14) 0.0224(14) 0.0151(15) -0.0048(11) 0.0031(11) -0.0023(11)
C19 0.0196(15) 0.0244(15) 0.0385(19) -0.0044(13) 0.0144(14) -0.0017(12)
C20 0.0187(14) 0.0194(13) 0.0152(14) -0.0010(10) 0.0064(11) 0.0004(11)
C21 0.0146(14) 0.0273(16) 0.0222(16) -0.0012(12) 0.0058(12) -0.0021(12)
C22 0.0258(15) 0.0218(14) 0.0218(16) -0.0075(12) 0.0113(12) -0.0071(12)
C23 0.0237(12) 0.0167(11) 0.0228(15) -0.0002(14) 0.0099(11) -0.0017(15)
C24 0.0253(15) 0.0173(14) 0.0162(15) 0.0003(11) 0.0099(12) 0.0010(11)
C25 0.0204(15) 0.0244(15) 0.0212(16) 0.0001(12) 0.0076(12) 0.0026(12)
C26 0.0178(14) 0.0282(15) 0.0147(15) 0.0039(11) 0.0011(12) 0.0022(11)
C27 0.0218(14) 0.0247(15) 0.0152(15) -0.0017(11) 0.0035(12) -0.0039(11)
C28 0.0171(14) 0.0184(13) 0.0149(14) -0.0015(10) 0.0065(12) -0.0005(11)

loop_
_atom_type_symbol
_atom_type_description
_atom_type_scat_dispersion_real
_atom_type_scat_dispersion_imag
_atom_type_scat_source
C C 0.0033 0.0016 'International Tables Vol C Tables 4.2.6.8 and 6.1.1.4'
H H 0.0000 0.0000 'International Tables Vol C Tables 4.2.6.8 and 6.1.1.4'
N N 0.0061 0.0033 'International Tables Vol C Tables 4.2.6.8 and 6.1.1.4'
O O 0.0106 0.0060 'International Tables Vol C Tables 4.2.6.8 and 6.1.1.4'
F F 0.0171 0.0103 'International Tables Vol C Tables 4.2.6.8 and 6.1.1.4'
Zn Zn 0.2839 1.4301 'International Tables Vol C Tables 4.2.6.8 and 6.1.1.4'

loop_
_geom_angle_atom_site_label_1
_geom_angle_atom_site_label_2
_geom_angle_atom_site_label_3
_geom_angle
O1 Zn1 O2 97.40(8)
O1 Zn1 N3 94.70(8)
O2 Zn1 N3 86.75(8)
O1 Zn1 N1 84.63(8)
O2 Zn1 N1 94.99(8)
N3 Zn1 N1 178.19(9)
O1 Zn1 N2 161.39(7)
O2 Zn1 N2 86.06(8)
N3 Zn1 N2 103.77(9)
N1 Zn1 N2 76.85(8)
O1 Zn1 N4 84.76(8)
O2 Zn1 N4 163.74(7)
N3 Zn1 N4 77.00(8)
N1 Zn1 N4 101.26(8)
N2 Zn1 N4 97.05(8)
C2 O1 Zn1 121.54(17)
C16 O2 Zn1 120.40(18)
C4 N1 C6 123.3(2)
C4 N1 Zn1 123.44(18)
C6 N1 Zn1 110.94(17)
C13 N2 C14 118.8(2)
C13 N2 Zn1 127.45(18)
C14 N2 Zn1 111.25(17)
C18 N3 C20 123.1(2)
C18 N3 Zn1 124.00(18)
C20 N3 Zn1 111.66(16)
C27 N4 C28 118.2(2)
C27 N4 Zn1 127.00(18)
C28 N4 Zn1 110.77(16)
F3 C1 F1' 114.4(5)
F3 C1 F2' 85.5(3)
F1' C1 F2' 107.8(3)
F3 C1 F3' 17.4(3)
F1' C1 F3' 108.3(4)
F2' C1 F3' 102.8(3)
F3 C1 F1 104.4(4)
F1' C1 F1 24.0(2)
F2' C1 F1 130.4(3)
F3' C1 F1 92.9(4)
F3 C1 F2 110.5(3)
F1' C1 F2 80.0(3)
F2' C1 F2 31.5(2)
F3' C1 F2 126.8(3)
F1 C1 F2 104.0(3)
F3 C1 C2 118.0(4)
F1' C1 C2 116.1(3)
F2' C1 C2 110.2(3)
F3' C1 C2 110.7(3)
F1 C1 C2 107.2(3)
F2 C1 C2 111.6(3)
O1 C2 C3 129.6(3)
O1 C2 C1 113.2(2)
C3 C2 C1 117.2(2)
C2 C3 C4 125.6(2)
C2 C3 H3A 117.2
C4 C3 H3A 117.2
N1 C4 C3 121.0(2)
N1 C4 C5 123.9(3)
C3 C4 C5 115.1(2)
C4 C5 H5A 109.5
C4 C5 H5B 109.5
H5A C5 H5B 109.5
C4 C5 H5C 109.5
H5A C5 H5C 109.5
H5B C5 H5C 109.5
C7 C6 N1 125.5(3)
C7 C6 C14 118.0(3)
N1 C6 C14 116.3(2)
C6 C7 C8 120.8(3)
C6 C7 H7A 119.6
C8 C7 H7A 119.6
C9 C8 C7 121.7(3)
C9 C8 H8A 119.2
C7 C8 H8A 119.2
C8 C9 C10 119.6(3)
C8 C9 H9A 120.2
C10 C9 H9A 120.2
C11 C10 C9 123.3(3)
C11 C10 C14 117.8(3)
C9 C10 C14 118.9(3)
C12 C11 C10 119.9(3)
C12 C11 H11A 120.0
C10 C11 H11A 120.0
C11 C12 C13 118.9(3)
C11 C12 H12A 120.6
C13 C12 H12A 120.6
N2 C13 C12 123.0(2)
N2 C13 H13A 118.5
C12 C13 H13A 118.5
N2 C14 C10 121.4(2)
N2 C14 C6 117.8(2)
C10 C14 C6 120.8(2)
F4 C15 F5 106.5(2)
F4 C15 F6 105.8(2)
F5 C15 F6 106.7(2)
F4 C15 C16 112.1(2)
F5 C15 C16 114.5(2)
F6 C15 C16 110.7(2)
O2 C16 C17 130.5(3)
O2 C16 C15 112.4(2)
C17 C16 C15 117.1(2)
C16 C17 C18 126.1(2)
C16 C17 H17A 116.9
C18 C17 H17A 116.9
N3 C18 C17 121.1(2)
N3 C18 C19 123.7(2)
C17 C18 C19 115.2(2)
C18 C19 H19A 109.5
C18 C19 H19B 109.5
H19A C19 H19B 109.5
C18 C19 H19C 109.5
H19A C19 H19C 109.5
H19B C19 H19C 109.5
C21 C20 N3 125.6(3)
C21 C20 C28 118.1(2)
N3 C20 C28 116.0(2)
C20 C21 C22 121.0(3)
C20 C21 H21A 119.5
C22 C21 H21A 119.5
C23 C22 C21 121.2(3)
C23 C22 H22A 119.4
C21 C22 H22A 119.4
C22 C23 C24 120.2(2)
C22 C23 H23A 119.9
C24 C23 H23A 119.9
C28 C24 C25 117.4(2)
C28 C24 C23 119.0(3)
C25 C24 C23 123.5(3)
C26 C25 C24 120.1(3)
C26 C25 H25A 119.9
C24 C25 H25A 119.9
C25 C26 C27 118.5(3)
C25 C26 H26A 120.7
C27 C26 H26A 120.7
N4 C27 C26 123.8(3)
N4 C27 H27A 118.1
C26 C27 H27A 118.1
N4 C28 C24 122.0(2)
N4 C28 C20 117.7(2)
C24 C28 C20 120.3(2)

loop_
_geom_bond_atom_site_label_1
_geom_bond_atom_site_label_2
_geom_bond_distance
Zn1 O1 2.0737(19)
Zn1 O2 2.0801(18)
Zn1 N3 2.134(2)
Zn1 N1 2.159(2)
Zn1 N2 2.163(2)
Zn1 N4 2.177(2)
F1 C1 1.402(6)
F2 C1 1.342(5)
F3 C1 1.302(7)
F1' C1 1.300(6)
F2' C1 1.370(5)
F3' C1 1.389(6)
F4 C15 1.342(4)
F5 C15 1.341(3)
F6 C15 1.349(3)
O1 C2 1.270(3)
O2 C16 1.269(3)
N1 C4 1.314(4)
N1 C6 1.405(4)
N2 C13 1.314(4)
N2 C14 1.376(3)
N3 C18 1.311(3)
N3 C20 1.412(3)
N4 C27 1.323(3)
N4 C28 1.372(3)
C1 C2 1.529(4)
C2 C3 1.366(4)
C3 C4 1.430(4)
C3 H3A 0.9500
C4 C5 1.517(4)
C5 H5A 0.9800
C5 H5B 0.9800
C5 H5C 0.9800
C6 C7 1.383(4)
C6 C14 1.422(4)
C7 C8 1.411(4)
C7 H7A 0.9500
C8 C9 1.364(4)
C8 H8A 0.9500
C9 C10 1.412(4)
C9 H9A 0.9500
C10 C11 1.406(4)
C10 C14 1.424(4)
C11 C12 1.363(4)
C11 H11A 0.9500
C12 C13 1.422(4)
C12 H12A 0.9500
C13 H13A 0.9500
C15 C16 1.534(4)
C16 C17 1.378(4)
C17 C18 1.423(4)
C17 H17A 0.9500
C18 C19 1.514(4)
C19 H19A 0.9800
C19 H19B 0.9800
C19 H19C 0.9800
C20 C21 1.389(4)
C20 C28 1.428(4)
C21 C22 1.409(4)
C21 H21A 0.9500
C22 C23 1.355(4)
C22 H22A 0.9500
C23 C24 1.418(4)
C23 H23A 0.9500
C24 C28 1.416(4)
C24 C25 1.415(4)
C25 C26 1.365(4)
C25 H25A 0.9500
C26 C27 1.406(4)
C26 H26A 0.9500
C27 H27A 0.9500

loop_
_geom_torsion_atom_site_label_1
_geom_torsion_atom_site_label_2
_geom_torsion_atom_site_label_3
_geom_torsion_atom_site_label_4
_geom_torsion
O2 Zn1 O1 C2 -129.65(19)
N3 Zn1 O1 C2 143.02(19)
N1 Zn1 O1 C2 -35.3(2)
N2 Zn1 O1 C2 -29.9(4)
N4 Zn1 O1 C2 66.6(2)
O1 Zn1 O2 C16 -124.9(2)
N3 Zn1 O2 C16 -30.6(2)
N1 Zn1 O2 C16 149.8(2)
N2 Zn1 O2 C16 73.4(2)
N4 Zn1 O2 C16 -28.3(4)
O1 Zn1 N1 C4 37.2(2)
O2 Zn1 N1 C4 134.2(2)
N3 Zn1 N1 C4 -31(3)
N2 Zn1 N1 C4 -141.0(2)
N4 Zn1 N1 C4 -46.3(2)
O1 Zn1 N1 C6 -159.67(19)
O2 Zn1 N1 C6 -62.68(18)
N3 Zn1 N1 C6 132(3)
N2 Zn1 N1 C6 22.08(18)
N4 Zn1 N1 C6 116.78(18)
O1 Zn1 N2 C13 171.2(2)
O2 Zn1 N2 C13 -87.3(2)
N3 Zn1 N2 C13 -1.6(2)
N1 Zn1 N2 C13 176.7(2)
N4 Zn1 N2 C13 76.7(2)
O1 Zn1 N2 C14 -27.1(3)
O2 Zn1 N2 C14 74.42(17)
N3 Zn1 N2 C14 160.10(16)
N1 Zn1 N2 C14 -21.65(17)
N4 Zn1 N2 C14 -121.62(17)
O1 Zn1 N3 C18 130.8(2)
O2 Zn1 N3 C18 33.7(2)
N1 Zn1 N3 C18 -161(3)
N2 Zn1 N3 C18 -51.5(2)
N4 Zn1 N3 C18 -145.7(2)
O1 Zn1 N3 C20 -61.76(19)
O2 Zn1 N3 C20 -158.92(19)
N1 Zn1 N3 C20 6(3)
N2 Zn1 N3 C20 115.94(18)
N4 Zn1 N3 C20 21.75(18)
O1 Zn1 N4 C27 -82.9(2)
O2 Zn1 N4 C27 178.6(3)
N3 Zn1 N4 C27 -179.0(2)
N1 Zn1 N4 C27 0.6(2)
N2 Zn1 N4 C27 78.5(2)
O1 Zn1 N4 C28 73.79(17)
O2 Zn1 N4 C28 -24.7(4)
N3 Zn1 N4 C28 -22.27(17)
N1 Zn1 N4 C28 157.23(17)
N2 Zn1 N4 C28 -124.84(18)
Zn1 O1 C2 C3 24.9(4)
Zn1 O1 C2 C1 -153.53(18)
F3 C1 C2 O1 -156.7(4)
F1' C1 C2 O1 -15.4(4)
F2' C1 C2 O1 107.6(3)
F3' C1 C2 O1 -139.3(3)
F1 C1 C2 O1 -39.4(4)
F2 C1 C2 O1 73.8(4)
F3 C1 C2 C3 24.7(5)
F1' C1 C2 C3 166.0(4)
F2' C1 C2 C3 -71.1(4)
F3' C1 C2 C3 42.0(4)
F1 C1 C2 C3 142.0(3)
F2 C1 C2 C3 -104.8(4)
O1 C2 C3 C4 2.4(5)
C1 C2 C3 C4 -179.2(3)
C6 N1 C4 C3 173.3(3)
Zn1 N1 C4 C3 -25.6(4)
C6 N1 C4 C5 -8.6(4)
Zn1 N1 C4 C5 152.5(2)
C2 C3 C4 N1 -1.6(5)
C2 C3 C4 C5 -179.9(3)
C4 N1 C6 C7 -42.3(4)
Zn1 N1 C6 C7 154.5(2)
C4 N1 C6 C14 143.2(3)
Zn1 N1 C6 C14 -19.9(3)
N1 C6 C7 C8 -178.9(3)
C14 C6 C7 C8 -4.5(4)
C6 C7 C8 C9 1.1(5)
C7 C8 C9 C10 1.3(5)
C8 C9 C10 C11 179.9(3)
C8 C9 C10 C14 -0.1(4)
C9 C10 C11 C12 -177.8(3)
C14 C10 C11 C12 2.2(4)
C10 C11 C12 C13 1.0(4)
C14 N2 C13 C12 1.2(4)
Zn1 N2 C13 C12 161.7(2)
C11 C12 C13 N2 -2.9(4)
C13 N2 C14 C10 2.3(4)
Zn1 N2 C14 C10 -161.2(2)
C13 N2 C14 C6 -178.2(2)
Zn1 N2 C14 C6 18.3(3)
C11 C10 C14 N2 -4.0(4)
C9 C10 C14 N2 176.1(2)
C11 C10 C14 C6 176.5(3)
C9 C10 C14 C6 -3.4(4)
C7 C6 C14 N2 -173.8(2)
N1 C6 C14 N2 1.1(4)
C7 C6 C14 C10 5.7(4)
N1 C6 C14 C10 -179.4(2)
Zn1 O2 C16 C17 19.9(4)
Zn1 O2 C16 C15 -158.81(18)
F4 C15 C16 O2 -59.6(3)
F5 C15 C16 O2 179.0(2)
F6 C15 C16 O2 58.3(3)
F4 C15 C16 C17 121.5(3)
F5 C15 C16 C17 0.0(4)
F6 C15 C16 C17 -120.6(3)
O2 C16 C17 C18 4.5(5)
C15 C16 C17 C18 -176.8(3)
C20 N3 C18 C17 171.3(3)
Zn1 N3 C18 C17 -22.7(4)
C20 N3 C18 C19 -9.3(4)
Zn1 N3 C18 C19 156.7(2)
C16 C17 C18 N3 -2.9(5)
C16 C17 C18 C19 177.6(3)
C18 N3 C20 C21 -38.0(4)
Zn1 N3 C20 C21 154.5(2)
C18 N3 C20 C28 148.9(3)
Zn1 N3 C20 C28 -18.7(3)
N3 C20 C21 C22 -178.1(3)
C28 C20 C21 C22 -5.0(4)
C20 C21 C22 C23 2.4(5)
C21 C22 C23 C24 1.7(5)
C22 C23 C24 C28 -2.8(4)
C22 C23 C24 C25 175.0(3)
C28 C24 C25 C26 -0.8(4)
C23 C24 C25 C26 -178.6(3)
C24 C25 C26 C27 0.2(4)
C28 N4 C27 C26 -0.8(4)
Zn1 N4 C27 C26 154.4(2)
C25 C26 C27 N4 0.6(4)
C27 N4 C28 C24 0.1(4)
Zn1 N4 C28 C24 -158.8(2)
C27 N4 C28 C20 178.7(2)
Zn1 N4 C28 C20 19.7(3)
C25 C24 C28 N4 0.6(4)
C23 C24 C28 N4 178.6(3)
C25 C24 C28 C20 -177.9(3)
C23 C24 C28 C20 0.0(4)
C21 C20 C28 N4 -174.8(2)
N3 C20 C28 N4 -1.1(4)
C21 C20 C28 C24 3.8(4)
N3 C20 C28 C24 177.5(2)
